data_7050442
loop_
_publ_author_name
'Sladek, Marianna I.'
'Braun, Thomas'
'Neumann, Beate'
'Stammler, Hans-Georg'

_publ_section_title
;
 3-Fluoropyridyl nickel complexes as useful tools for the selective
 synthesis of new 2,4,5,6-tetrafluoropyridines: a route complementing
 the established methods to access fluorinated pyridines
;
_journal_issue 2
_journal_name_full 'New Journal of Chemistry'
_journal_page_first 313
_journal_paper_doi 10.1039/b207943g
_journal_volume 27
_journal_year 2003
_chemical_formula_moiety 'C17 H30 Cl F4 N Ni P2'
_chemical_formula_sum 'C17 H30 Cl F4 N Ni P2'
_chemical_formula_weight 480.52
_chemical_name_systematic ?
_space_group_IT_number 33
_symmetry_cell_setting orthorhombic
_symmetry_space_group_name_Hall 'P 2c -2n'
_symmetry_space_group_name_H-M 'P n a 21'
_atom_sites_solution_hydrogens geom
_atom_sites_solution_primary direct
_atom_sites_solution_secondary difmap
_audit_creation_method SHELXL-97
_cell_angle_alpha 90.00
_cell_angle_beta 90.00
_cell_angle_gamma 90.00
_cell_formula_units_Z 4
_cell_length_a 23.36300(10)
_cell_length_b 8.55400(10)
_cell_length_c 10.9840(2)
_cell_measurement_reflns_used 3628
_cell_measurement_temperature 100(2)
_cell_measurement_theta_max 30.034
_cell_measurement_theta_min 2.910
_cell_volume 2195.12(5)
_computing_cell_refinement 'HKL Scalepack (Otwinowski & Minor 1997)'
_computing_data_collection 'KappaCCD '
_computing_data_reduction 'Denzo and Scalepak (Otwinowski & Minor, 1997)'
_computing_molecular_graphics 'SHELXTL-PLUS (1990)'
_computing_publication_material 'SHELXL-97 (Sheldrick, 1997)'
_computing_structure_refinement 'SHELXL-97 (Sheldrick, 1997)'
_computing_structure_solution 'SHELXS-97 (Sheldrick, 1990)'
_diffrn_ambient_temperature 100(2)
_diffrn_measured_fraction_theta_full 0.993
_diffrn_measured_fraction_theta_max 0.993
_diffrn_measurement_device_type KappaCCD
_diffrn_measurement_method 'CCD; rotation images'
_diffrn_radiation_monochromator graphite
_diffrn_radiation_source 'fine-focus sealed tube'
_diffrn_radiation_type MoK\a
_diffrn_radiation_wavelength 0.71073
_diffrn_reflns_av_R_equivalents 0.038
_diffrn_reflns_av_sigmaI/netI 0.0207
_diffrn_reflns_limit_h_max 32
_diffrn_reflns_limit_h_min -32
_diffrn_reflns_limit_k_max 12
_diffrn_reflns_limit_k_min -12
_diffrn_reflns_limit_l_max 15
_diffrn_reflns_limit_l_min -15
_diffrn_reflns_number 43259
_diffrn_reflns_theta_full 30.00
_diffrn_reflns_theta_max 30.00
_diffrn_reflns_theta_min 3.49
_exptl_absorpt_coefficient_mu 1.19
_exptl_absorpt_correction_T_max 0.8422
_exptl_absorpt_correction_T_min 0.7174
_exptl_absorpt_correction_type multi-scan
_exptl_crystal_colour Colourless
_exptl_crystal_density_diffrn 1.454
_exptl_crystal_density_method 'not measured'
_exptl_crystal_description plate
_exptl_crystal_F_000 1000
_exptl_crystal_size_max 0.30
_exptl_crystal_size_mid 0.15
_exptl_crystal_size_min 0.15
_refine_diff_density_max 0.615
_refine_diff_density_min -0.263
_refine_diff_density_rms 0.046
_refine_ls_abs_structure_details 'Flack H D (1983), Acta Cryst. A39, 876-881'
_refine_ls_abs_structure_Flack 0.499(6)
_refine_ls_extinction_coef 0.0029(5)
_refine_ls_extinction_expression Fc^*^=kFc[1+0.001xFc^2^\l^3^/sin(2\q)]^-1/4^
_refine_ls_extinction_method SHELXL
_refine_ls_goodness_of_fit_ref 1.042
_refine_ls_hydrogen_treatment mixed
_refine_ls_matrix_type full
_refine_ls_number_parameters 243
_refine_ls_number_reflns 6102
_refine_ls_number_restraints 1
_refine_ls_restrained_S_all 1.042
_refine_ls_R_factor_all 0.0216
_refine_ls_R_factor_gt 0.0205
_refine_ls_shift/su_max 0.002
_refine_ls_shift/su_mean 0.000
_refine_ls_structure_factor_coef Fsqd
_refine_ls_weighting_details 'calc w=1/[\s^2^(Fo^2^)+(0.0226P)^2^+0.7712P] where P=(Fo^2^+2Fc^2^)/3'
_refine_ls_weighting_scheme calc
_refine_ls_wR_factor_gt 0.0508
_refine_ls_wR_factor_ref 0.0513
_reflns_number_gt 5943
_reflns_number_total 6102
_reflns_threshold_expression >2sigma(I)
_cod_data_source_file b207943g.txt
_cod_data_source_block compound1
_cod_depositor_comments
;
The following automatic conversions were performed:
'_atom_site_symetry_multiplicity' tag replaced with
'_atom_site_symmetry_multiplicity'.

Automatic conversion script
Id: cif_correct_tags 1440 2010-10-19 06:21:57Z saulius 

The following automatic conversions were performed:
'_symmetry_cell_setting' value 'Orthorhombic' changed to 'orthorhombic'
according to '/home/saulius/struct/CIF-dictionaries/cif_core.dic'
dictionary named 'cif_core.dic' version 2.4.1 from 2010-06-29.

Automatic conversion script
Id: cif_fix_enum 1527 2010-12-29 10:47:43Z saulius 
;
_cod_database_code 7050442

loop_
_symmetry_equiv_pos_as_xyz
'x, y, z'
'-x, -y, z+1/2'
'-x+1/2, y+1/2, z+1/2'
'x+1/2, -y+1/2, z'

loop_
_atom_site_label
_atom_site_type_symbol
_atom_site_fract_x
_atom_site_fract_y
_atom_site_fract_z
_atom_site_U_iso_or_equiv
_atom_site_adp_type
_atom_site_occupancy
_atom_site_symmetry_multiplicity
_atom_site_calc_flag
_atom_site_refinement_flags
_atom_site_disorder_assembly
_atom_site_disorder_group
Ni1 Ni 0.151038(7) 0.367091(18) 0.974608(18) 0.01283(4) Uani 1 1 d . . .
Cl1 Cl 0.176420(15) 0.45390(5) 1.15446(3) 0.02299(8) Uani 1 1 d . . .
P1 P 0.060071(15) 0.38862(4) 1.02905(3) 0.01551(7) Uani 1 1 d . . .
P2 P 0.240776(15) 0.39404(4) 0.91120(3) 0.01390(7) Uani 1 1 d . . .
F1 F 0.13987(4) 0.01559(11) 0.91514(9) 0.02412(19) Uani 1 1 d . . .
F2 F 0.10818(5) -0.12745(10) 0.70568(10) 0.0281(2) Uani 1 1 d . . .
F3 F 0.08407(4) 0.05203(13) 0.50652(9) 0.0303(2) Uani 1 1 d . . .
F4 F 0.11451(4) 0.49621(10) 0.71565(9) 0.02240(18) Uani 1 1 d . . .
N1 N 0.10046(5) 0.27355(16) 0.61379(12) 0.0207(2) Uani 1 1 d . . .
C1 C 0.13030(6) 0.26654(16) 0.82741(13) 0.0146(2) Uani 1 1 d . . .
C2 C 0.12760(6) 0.10507(16) 0.81805(14) 0.0167(3) Uani 1 1 d . . .
C3 C 0.11182(6) 0.02815(16) 0.71169(15) 0.0195(3) Uani 1 1 d . . .
C4 C 0.09929(6) 0.12037(19) 0.61271(14) 0.0219(3) Uani 1 1 d . . .
C5 C 0.11527(6) 0.33832(16) 0.71852(13) 0.0162(2) Uani 1 1 d . . .
C6 C 0.00582(6) 0.33712(19) 0.91502(14) 0.0217(3) Uani 1 1 d . . .
H6A H 0.0142 0.3963 0.8397 0.026 Uiso 1 1 calc R . .
H6B H 0.0101 0.2247 0.8956 0.026 Uiso 1 1 calc R . .
C7 C -0.05668(6) 0.3669(2) 0.94948(15) 0.0258(3) Uani 1 1 d . . .
H7A H -0.0664 0.3057 1.0220 0.039 Uiso 1 1 calc R . .
H7B H -0.0816 0.3358 0.8819 0.039 Uiso 1 1 calc R . .
H7C H -0.0621 0.4784 0.9666 0.039 Uiso 1 1 calc R . .
C8 C 0.03940(7) 0.28285(19) 1.16693(15) 0.0244(3) Uani 1 1 d . . .
H8A H 0.0648 0.3157 1.2344 0.029 Uiso 1 1 calc R . .
H8B H -0.0002 0.3128 1.1890 0.029 Uiso 1 1 calc R . .
C9 C 0.04236(8) 0.1056(2) 1.1546(2) 0.0335(4) Uani 1 1 d . . .
H9A H 0.0147 0.0709 1.0932 0.050 Uiso 1 1 calc R . .
H9B H 0.0332 0.0571 1.2331 0.050 Uiso 1 1 calc R . .
H9C H 0.0810 0.0749 1.1297 0.050 Uiso 1 1 calc R . .
C10 C 0.04350(7) 0.59112(19) 1.07025(14) 0.0217(3) Uani 1 1 d . . .
H10A H 0.0040 0.5955 1.1029 0.026 Uiso 1 1 calc R . .
H10B H 0.0698 0.6245 1.1360 0.026 Uiso 1 1 calc R . .
C11 C 0.04845(8) 0.70571(18) 0.9648(2) 0.0325(4) Uani 1 1 d . . .
H11A H 0.0865 0.6968 0.9280 0.049 Uiso 1 1 calc R . .
H11B H 0.0428 0.8125 0.9949 0.049 Uiso 1 1 calc R . .
H11C H 0.0192 0.6817 0.9037 0.049 Uiso 1 1 calc R . .
C12 C 0.25716(6) 0.34498(17) 0.75239(13) 0.0175(3) Uani 1 1 d . . .
H12A H 0.2515 0.2312 0.7413 0.021 Uiso 1 1 calc R . .
H12B H 0.2292 0.3991 0.6994 0.021 Uiso 1 1 calc R . .
C13 C 0.31750(7) 0.3870(2) 0.70886(17) 0.0261(3) Uani 1 1 d . . .
H13A H 0.3227 0.5006 0.7126 0.039 Uiso 1 1 calc R . .
H13B H 0.3226 0.3513 0.6248 0.039 Uiso 1 1 calc R . .
H13C H 0.3458 0.3359 0.7613 0.039 Uiso 1 1 calc R . .
C14 C 0.29355(6) 0.28506(17) 0.99934(13) 0.0186(3) Uani 1 1 d . . .
H14A H 0.3324 0.3176 0.9738 0.022 Uiso 1 1 calc R . .
H14B H 0.2891 0.3116 1.0866 0.022 Uiso 1 1 calc R . .
C15 C 0.28787(7) 0.10790(17) 0.98374(18) 0.0246(3) Uani 1 1 d . . .
H15A H 0.2488 0.0757 1.0041 0.037 Uiso 1 1 calc R . .
H15B H 0.3149 0.0550 1.0380 0.037 Uiso 1 1 calc R . .
H15C H 0.2963 0.0796 0.8992 0.037 Uiso 1 1 calc R . .
C16 C 0.26364(7) 0.59740(17) 0.92850(16) 0.0226(3) Uani 1 1 d . . .
H16A H 0.2624 0.6262 1.0158 0.027 Uiso 1 1 calc R . .
H16B H 0.3037 0.6077 0.9004 0.027 Uiso 1 1 calc R . .
C17 C 0.22592(8) 0.70994(19) 0.8565(2) 0.0333(4) Uani 1 1 d . . .
H17A H 0.2270 0.6820 0.7700 0.050 Uiso 1 1 calc R . .
H17B H 0.2401 0.8170 0.8670 0.050 Uiso 1 1 calc R . .
H17C H 0.1864 0.7031 0.8862 0.050 Uiso 1 1 calc R . .

loop_
_atom_site_aniso_label
_atom_site_aniso_U_11
_atom_site_aniso_U_22
_atom_site_aniso_U_33
_atom_site_aniso_U_23
_atom_site_aniso_U_13
_atom_site_aniso_U_12
Ni1 0.01042(7) 0.01627(7) 0.01182(7) -0.00139(7) 0.00004(6) -0.00014(6)
Cl1 0.01752(15) 0.03510(19) 0.01635(15) -0.00827(14) -0.00181(13) -0.00066(13)
P1 0.01166(15) 0.02141(17) 0.01347(15) -0.00223(13) 0.00161(13) -0.00081(12)
P2 0.01085(15) 0.01666(15) 0.01419(16) -0.00028(13) -0.00039(12) -0.00003(11)
F1 0.0316(5) 0.0197(4) 0.0211(5) 0.0030(4) -0.0028(4) 0.0010(3)
F2 0.0333(5) 0.0200(4) 0.0309(5) -0.0065(4) -0.0001(4) -0.0012(4)
F3 0.0284(5) 0.0426(6) 0.0200(5) -0.0129(4) -0.0042(4) -0.0006(4)
F4 0.0276(5) 0.0175(4) 0.0221(4) 0.0033(3) -0.0010(4) 0.0015(3)
N1 0.0167(6) 0.0305(6) 0.0150(5) -0.0003(5) -0.0002(4) 0.0007(5)
C1 0.0104(5) 0.0183(6) 0.0150(6) -0.0018(5) -0.0003(5) 0.0008(4)
C2 0.0138(6) 0.0195(6) 0.0167(6) -0.0001(5) 0.0010(5) 0.0014(5)
C3 0.0156(6) 0.0199(6) 0.0232(7) -0.0075(6) 0.0015(5) -0.0002(5)
C4 0.0142(6) 0.0343(8) 0.0172(7) -0.0085(6) 0.0000(5) -0.0005(5)
C5 0.0134(6) 0.0185(6) 0.0165(6) -0.0005(5) 0.0014(5) 0.0007(5)
C6 0.0132(6) 0.0324(7) 0.0194(7) -0.0070(6) -0.0001(5) -0.0030(5)
C7 0.0122(6) 0.0397(8) 0.0255(9) -0.0035(6) 0.0019(5) -0.0024(6)
C8 0.0198(7) 0.0342(8) 0.0193(7) 0.0037(6) 0.0040(6) -0.0020(6)
C9 0.0260(8) 0.0333(9) 0.0412(10) 0.0104(8) 0.0053(8) 0.0009(6)
C10 0.0176(7) 0.0262(7) 0.0212(7) -0.0062(5) 0.0011(5) 0.0040(5)
C11 0.0380(9) 0.0227(7) 0.0368(9) 0.0006(7) 0.0056(8) 0.0004(6)
C12 0.0154(6) 0.0241(7) 0.0132(6) 0.0016(5) 0.0021(5) 0.0010(5)
C13 0.0171(7) 0.0382(9) 0.0229(7) 0.0016(7) 0.0057(6) -0.0003(6)
C14 0.0127(5) 0.0264(7) 0.0168(7) 0.0022(5) -0.0022(5) 0.0022(5)
C15 0.0224(7) 0.0251(7) 0.0265(7) 0.0087(7) -0.0013(7) 0.0041(5)
C16 0.0193(7) 0.0197(6) 0.0287(8) -0.0041(6) 0.0020(6) -0.0057(5)
C17 0.0356(9) 0.0172(7) 0.0470(11) 0.0048(7) 0.0005(8) -0.0011(6)

loop_
_atom_type_symbol
_atom_type_description
_atom_type_scat_dispersion_real
_atom_type_scat_dispersion_imag
_atom_type_scat_source
C C 0.0033 0.0016 'International Tables Vol C Tables 4.2.6.8 and 6.1.1.4'
H H 0.0000 0.0000 'International Tables Vol C Tables 4.2.6.8 and 6.1.1.4'
Cl Cl 0.1484 0.1585 'International Tables Vol C Tables 4.2.6.8 and 6.1.1.4'
F F 0.0171 0.0103 'International Tables Vol C Tables 4.2.6.8 and 6.1.1.4'
N N 0.0061 0.0033 'International Tables Vol C Tables 4.2.6.8 and 6.1.1.4'
Ni Ni 0.3393 1.1124 'International Tables Vol C Tables 4.2.6.8 and 6.1.1.4'
P P 0.1023 0.0942 'International Tables Vol C Tables 4.2.6.8 and 6.1.1.4'

loop_
_geom_angle_atom_site_label_1
_geom_angle_atom_site_label_2
_geom_angle_atom_site_label_3
_geom_angle
_geom_angle_site_symmetry_1
_geom_angle_site_symmetry_3
_geom_angle_publ_flag
C1 Ni1 Cl1 172.80(4) . . ?
C1 Ni1 P1 91.31(4) . . ?
Cl1 Ni1 P1 89.318(15) . . ?
C1 Ni1 P2 91.20(4) . . ?
Cl1 Ni1 P2 89.545(14) . . ?
P1 Ni1 P2 168.951(14) . . ?
C8 P1 C10 101.97(8) . . ?
C8 P1 C6 105.31(8) . . ?
C10 P1 C6 104.45(7) . . ?
C8 P1 Ni1 115.83(5) . . ?
C10 P1 Ni1 110.37(5) . . ?
C6 P1 Ni1 117.27(5) . . ?
C14 P2 C16 103.50(7) . . ?
C14 P2 C12 104.28(7) . . ?
C16 P2 C12 104.79(7) . . ?
C14 P2 Ni1 114.75(5) . . ?
C16 P2 Ni1 109.98(5) . . ?
C12 P2 Ni1 118.12(5) . . ?
C4 N1 C5 115.59(13) . . ?
C2 C1 C5 111.39(13) . . ?
C2 C1 Ni1 121.82(11) . . ?
C5 C1 Ni1 126.77(10) . . ?
F1 C2 C1 119.92(13) . . ?
F1 C2 C3 116.99(12) . . ?
C1 C2 C3 123.08(13) . . ?
F2 C3 C4 121.29(14) . . ?
F2 C3 C2 122.01(14) . . ?
C4 C3 C2 116.70(13) . . ?
N1 C4 F3 116.45(14) . . ?
N1 C4 C3 124.20(14) . . ?
F3 C4 C3 119.35(14) . . ?
N1 C5 F4 113.26(12) . . ?
N1 C5 C1 129.02(13) . . ?
F4 C5 C1 117.72(12) . . ?
C7 C6 P1 116.76(11) . . ?
C9 C8 P1 114.00(12) . . ?
C11 C10 P1 113.90(11) . . ?
C13 C12 P2 115.81(11) . . ?
C15 C14 P2 112.83(10) . . ?
C17 C16 P2 112.17(11) . . ?

loop_
_geom_bond_atom_site_label_1
_geom_bond_atom_site_label_2
_geom_bond_distance
_geom_bond_site_symmetry_2
_geom_bond_publ_flag
Ni1 C1 1.8943(14) . ?
Ni1 Cl1 2.1921(4) . ?
Ni1 P1 2.2155(4) . ?
Ni1 P2 2.2212(4) . ?
P1 C8 1.8290(16) . ?
P1 C10 1.8318(16) . ?
P1 C6 1.8355(15) . ?
P2 C14 1.8238(14) . ?
P2 C16 1.8296(15) . ?
P2 C12 1.8345(15) . ?
F1 C2 1.3436(17) . ?
F2 C3 1.3353(16) . ?
F3 C4 1.3524(17) . ?
F4 C5 1.3511(15) . ?
N1 C4 1.311(2) . ?
N1 C5 1.3228(19) . ?
C1 C2 1.3865(19) . ?
C1 C5 1.3896(19) . ?
C2 C3 1.391(2) . ?
C3 C4 1.375(2) . ?
C6 C7 1.530(2) . ?
C8 C9 1.523(2) . ?
C10 C11 1.521(3) . ?
C12 C13 1.531(2) . ?
C14 C15 1.531(2) . ?
C16 C17 1.526(2) . ?
